data_2006444
loop_
_publ_author_name
'Vaissermann, Jacqueline'
'Lomas, John S.'

_publ_section_title
;
 A Highly Strained Tertiary Alcohol:
 <i>anti</i>-Di(1-adamantyl)[2,5-di(isopropyl)phenyl]methanol
;
_journal_issue 9
_journal_name_full 'Acta Crystallographica Section C'
_journal_page_first 1341
_journal_page_last 1343
_journal_paper_doi 10.1107/S010827019700629X
_journal_volume 53
_journal_year 1997
_chemical_formula_iupac 'C33 H48 O'
_chemical_formula_moiety ' (C3H7)2-C6H3-(C10H15)2-COH '
_chemical_formula_sum 'C33 H48 O'
_chemical_formula_weight 460.75
_chemical_melting_point 503.6(5)
_chemical_name_systematic
;
anti-2,5-di(isopropyl)phenyldi(1-tricyclo[3.3.1.1^3,7^]decyl)methanol
;
_space_group_IT_number 14
_symmetry_cell_setting monoclinic
_symmetry_space_group_name_Hall '-P 2yn'
_symmetry_space_group_name_H-M 'P 1 21/n 1'
_cell_angle_alpha 90
_cell_angle_beta 96.14(3)
_cell_angle_gamma 90
_cell_formula_units_Z 4
_cell_length_a 11.081(3)
_cell_length_b 15.147(8)
_cell_length_c 15.668(8)
_cell_measurement_reflns_used 25
_cell_measurement_temperature 203
_cell_measurement_theta_max 11.56
_cell_measurement_theta_min 10.34
_cell_volume 2615(2)
_computing_cell_refinement 'CAD-4 software (Enraf-Nonius, 1989)'
_computing_data_collection 'CAD-4 software (Enraf-Nonius, 1989)'
_computing_data_reduction 'RC93 (Watkin, Prout & Lilley, 1994)'
_computing_molecular_graphics 'CAMERON (Watkin, Prout & Pearce, 1996)'
_computing_publication_material 'CRYSTALS, PARST97 (Nardelli, 1983)'
_computing_structure_refinement 'CRYSTALS (Watkin, Prout, Carruthers & Betteridge, 1996)'
_computing_structure_solution 'SHELXS86 (Sheldrick, 1990)'
_diffrn_ambient_temperature 203
_diffrn_measurement_device_type 'Enraf-Nonius CAD4'
_diffrn_measurement_method 2\q/\w
_diffrn_radiation_monochromator graphite
_diffrn_radiation_type 'Mo K\a'
_diffrn_radiation_wavelength 0.71069
_diffrn_reflns_av_R_equivalents 0.04
_diffrn_reflns_limit_h_max 13
_diffrn_reflns_limit_h_min -13
_diffrn_reflns_limit_k_max 17
_diffrn_reflns_limit_k_min 0
_diffrn_reflns_limit_l_max 16
_diffrn_reflns_limit_l_min 0
_diffrn_reflns_number 4938
_diffrn_reflns_theta_max 25.0
_diffrn_reflns_theta_min 1.0
_diffrn_standards_decay_% 3.5
_diffrn_standards_interval_time 60
_diffrn_standards_number 2
_exptl_absorpt_coefficient_mu 0.06
_exptl_absorpt_correction_T_max 1.00
_exptl_absorpt_correction_T_min 1.00
_exptl_absorpt_correction_type none
_exptl_crystal_colour colourless
_exptl_crystal_density_diffrn 1.17
_exptl_crystal_density_method 'not measured'
_exptl_crystal_description prismatic
_exptl_crystal_F_000 1016
_exptl_crystal_size_max 0.32
_exptl_crystal_size_mid 0.26
_exptl_crystal_size_min 0.21
_refine_diff_density_max 0.49
_refine_diff_density_min -0.27
_refine_ls_extinction_coef 13.E1(5)
_refine_ls_extinction_method 'Larson (1970), equation 22'
_refine_ls_goodness_of_fit_ref 1.1414
_refine_ls_hydrogen_treatment noref
_refine_ls_matrix_type full
_refine_ls_number_parameters 309
_refine_ls_number_reflns 3081
_refine_ls_R_factor_gt 0.0875
_refine_ls_shift/su_max 0.019
_refine_ls_structure_factor_coef F
_refine_ls_weighting_details ' Weighting by Chebychev polynomial (Carruthers & Watkin, 1979)'
_refine_ls_weighting_scheme calc
_refine_ls_wR_factor_ref 0.0892
_reflns_number_gt 3081
_reflns_number_total 4495
_reflns_threshold_expression I>1.00\s(I)
_cod_data_source_file ab1450.cif
_cod_data_source_block 1
_cod_depositor_comments
;
The following automatic conversions were performed:
'_symmetry_cell_setting' value 'monoclinic ' changed to 'monoclinic'
according to '/home/saulius/struct/CIF-dictionaries/cif_core.dic'
dictionary named 'cif_core.dic' version 2.4.1 from 2010-06-29.

Automatic conversion script
Id: cif_fix_enum 1527 2010-12-29 10:47:43Z saulius 

The following automatic conversions were performed:

'_diffrn_ambient_temperature' value '203 K' was changed to '203' -
the value should be numeric and without a unit
designator.

'_chemical_melting_point' value '230-231\%C' was changed
to '503.6(5)' - it was converted from degrees Celsius(C) to
Kelvins(K), the average value was taken and precision was estimated.

Automatic conversion script
Id: cif_fix_values 1646 2011-03-28 12:23:43Z adriana 

The following automatic conversions were performed:

'_chemical_melting_point' value '230-231\%C' was changed to
'503.6(5)' - it was converted from degrees Celsius(C) to Kelvins(K),
the average value was taken and precision was estimated.

Automatic conversion script
Id: cif_fix_values 1715 2011-07-08 13:25:40Z adriana 
;
_cod_original_sg_symbol_H-M 'P 21/n'
_cod_original_formula_sum ' C33 H48 O '
_cod_database_code 2006444

loop_
_symmetry_equiv_pos_as_xyz
x,y,z
-x,-y,-z
-x+1/2,y+1/2,-z+1/2
x+1/2,-y+1/2,z+1/2

loop_
_atom_site_label
_atom_site_fract_x
_atom_site_fract_y
_atom_site_fract_z
_atom_site_U_iso_or_equiv
_atom_site_adp_type
_atom_site_occupancy
O11 .9356(2) .5024(2) .07200(10) .0272 Uani 1.0000
C1 .7657(3) .5209(2) .1513(2) .0252 Uani 1.0000
C2 .6865(3) .5448(2) .2125(2) .0280 Uani 1.0000
C3 .5694(3) .5070(3) .2047(3) .0395 Uani 1.0000
C4 .5292(3) .4482(3) .1421(3) .0404 Uani 1.0000
C5 .6056(3) .4231(2) .0815(2) .0315 Uani 1.0000
C6 .7206(3) .4589(2) .0891(2) .0292 Uani 1.0000
C10 .9011(3) .5521(2) .1441(2) .0226 Uani 1.0000
C20 .7073(3) .6080(2) .2889(2) .0308 Uani 1.0000
C21 .6146(4) .6839(3) .2834(3) .0429 Uani 1.0000
C22 .7060(4) .5607(3) .3750(2) .0365 Uani 1.0000
C50 .5615(3) .3558(3) .0136(3) .0365 Uani 1.0000
C51 .6392(4) .3498(3) -.0606(3) .0452 Uani 1.0000
C52 .5492(5) .2661(3) .0540(3) .0554 Uani 1.0000
C101 .9036(3) .6533(2) .1114(2) .0244 Uani 1.0000
C102 1.0315(3) .6799(3) .0889(3) .0334 Uani 1.0000
C103 1.0317(3) .7721(3) .0498(3) .0359 Uani 1.0000
C104 .9458(4) .7732(3) -.0328(3) .0415 Uani 1.0000
C105 .8177(4) .7534(3) -.0109(2) .0386 Uani 1.0000
C106 .7791(4) .8211(3) .0520(3) .0378 Uani 1.0000
C107 .8662(3) .8173(2) .1336(2) .0323 Uani 1.0000
C108 .8636(3) .7243(2) .1725(2) .0297 Uani 1.0000
C109 .8162(3) .6606(2) .0281(2) .0328 Uani 1.0000
C110 .9941(4) .8395(3) .1129(3) .0386 Uani 1.0000
C201 .9964(3) .5184(2) .2227(2) .0271 Uani 1.0000
C202 1.1230(3) .4986(3) .1931(2) .0348 Uani 1.0000
C203 1.2116(3) .4596(3) .2652(3) .0379 Uani 1.0000
C204 1.2298(4) .5230(3) .3406(3) .0425 Uani 1.0000
C205 1.1067(4) .5400(3) .3726(2) .0363 Uani 1.0000
C206 1.0552(4) .4528(3) .4016(2) .0397 Uani 1.0000
C207 1.0388(4) .3901(3) .3264(3) .0384 Uani 1.0000
C208 .9498(3) .4291(2) .2558(2) .0323 Uani 1.0000
C209 1.0197(3) .5808(2) .3003(2) .0320 Uani 1.0000
C210 1.1602(4) .3721(3) .2942(3) .0397 Uani 1.0000
H11 1.0228 .5210 .0831 .046 Uiso 1.0000
H31 .5114 .5366 .2558 .046 Uiso 1.0000
H41 .4348 .4109 .1463 .046 Uiso 1.0000
H61 .7718 .4465 .0437 .046 Uiso 1.0000
H201 .7839 .6370 .2884 .046 Uiso 1.0000
H211 .6039 .7026 .2270 .046 Uiso 1.0000
H212 .5281 .6593 .2944 .046 Uiso 1.0000
H213 .6476 .7207 .3312 .046 Uiso 1.0000
H221 .7237 .5990 .4261 .046 Uiso 1.0000
H222 .6313 .5404 .3785 .046 Uiso 1.0000
H223 .7750 .5111 .3816 .046 Uiso 1.0000
H501 .4863 .3848 -.0132 .046 Uiso 1.0000
H511 .7248 .3184 -.0371 .046 Uiso 1.0000
H512 .6538 .4084 -.0783 .046 Uiso 1.0000
H513 .5995 .3144 -.1116 .046 Uiso 1.0000
H521 .5122 .2225 .0166 .046 Uiso 1.0000
H522 .5039 .2754 .1032 .046 Uiso 1.0000
H523 .6439 .2475 .0740 .046 Uiso 1.0000
H1021 1.0884 .6814 .1401 .046 Uiso 1.0000
H1022 1.0556 .6408 .0462 .046 Uiso 1.0000
H1031 1.1086 .7843 .0362 .046 Uiso 1.0000
H1041 .9622 .7283 -.0787 .046 Uiso 1.0000
H1042 .9431 .8268 -.0615 .046 Uiso 1.0000
H1051 .7661 .7546 -.0639 .046 Uiso 1.0000
H1061 .7778 .8721 .0333 .046 Uiso 1.0000
H1062 .6939 .8095 .0664 .046 Uiso 1.0000
H1071 .8419 .8600 .1784 .046 Uiso 1.0000
H1081 .9099 .7255 .2280 .046 Uiso 1.0000
H1082 .7799 .7146 .1785 .046 Uiso 1.0000
H1091 .8360 .6196 -.0147 .046 Uiso 1.0000
H1092 .7371 .6519 .0356 .046 Uiso 1.0000
H1101 .9875 .8969 .0914 .046 Uiso 1.0000
H1102 1.0553 .8325 .1693 .046 Uiso 1.0000
H2021 1.1091 .4474 .1415 .046 Uiso 1.0000
H2022 1.1636 .5612 .1697 .046 Uiso 1.0000
H2031 1.2833 .4475 .2449 .046 Uiso 1.0000
H2041 1.2934 .5011 .3897 .046 Uiso 1.0000
H2042 1.2647 .5802 .3246 .046 Uiso 1.0000
H2051 1.1125 .5817 .4210 .046 Uiso 1.0000
H2061 .9751 .4692 .4244 .046 Uiso 1.0000
H2062 1.1107 .4302 .4527 .046 Uiso 1.0000
H2071 1.0051 .3418 .3440 .046 Uiso 1.0000
H2081 .8714 .4411 .2812 .046 Uiso 1.0000
H2082 .9385 .3899 .2077 .046 Uiso 1.0000
H2091 1.0582 .6294 .2759 .046 Uiso 1.0000
H2092 .9421 .5983 .3238 .046 Uiso 1.0000
H2101 1.2119 .3524 .3399 .046 Uiso 1.0000
H2102 1.1544 .3273 .2405 .046 Uiso 1.0000

loop_
_atom_site_aniso_label
_atom_site_aniso_U_11
_atom_site_aniso_U_22
_atom_site_aniso_U_33
_atom_site_aniso_U_12
_atom_site_aniso_U_13
_atom_site_aniso_U_23
O11 .0280(10) .0360(10) .0240(10) -.0050(10) .0050(10) -.0100(10)
C1 .025(2) .025(2) .025(2) -.0010(10) .0020(10) -.0020(10)
C2 .031(2) .027(2) .028(2) .0020(10) .0070(10) -.001(2)
C3 .032(2) .052(2) .041(2) -.001(2) .011(2) -.003(2)
C4 .031(2) .050(2) .047(2) -.009(2) .008(2) -.007(2)
C5 .028(2) .032(2) .035(2) .0010(10) .001(2) -.002(2)
C6 .029(2) .031(2) .030(2) -.0020(10) .0070(10) -.004(2)
C10 .027(2) .027(2) .019(2) .0000(10) .0050(10) -.0080(10)
C20 .035(2) .032(2) .032(2) .006(2) .013(2) -.003(2)
C21 .046(2) .047(3) .043(2) .011(2) .014(2) -.002(2)
C22 .048(2) .041(2) .028(2) -.002(2) .013(2) .000(2)
C50 .029(2) .037(2) .047(2) -.005(2) -.004(2) -.007(2)
C51 .058(3) .050(3) .044(2) -.016(2) .006(2) -.022(2)
C52 .092(4) .036(3) .062(3) -.022(2) .006(3) -.009(2)
C101 .025(2) .027(2) .021(2) .0010(10) .0010(10) .0030(10)
C102 .026(2) .036(2) .042(2) -.002(2) .008(2) .001(2)
C103 .030(2) .042(2) .047(2) -.003(2) .014(2) .012(2)
C104 .059(3) .043(2) .039(2) -.001(2) .020(2) .013(2)
C105 .042(2) .046(2) .031(2) -.001(2) -.003(2) .008(2)
C106 .041(2) .034(2) .044(2) .003(2) .005(2) .012(2)
C107 .036(2) .029(2) .034(2) .003(2) .006(2) .002(2)
C108 .029(2) .036(2) .025(2) .000(2) .0020(10) .000(2)
C109 .033(2) .037(2) .029(2) -.003(2) -.001(2) .001(2)
C110 .038(2) .028(2) .055(3) -.002(2) .005(2) .007(2)
C201 .026(2) .025(2) .030(2) .0000(10) .0020(10) -.003(2)
C202 .029(2) .041(2) .037(2) .004(2) .003(2) .000(2)
C203 .029(2) .044(2) .044(2) .008(2) .004(2) .003(2)
C204 .036(2) .039(2) .057(3) .000(2) -.010(2) -.001(2)
C205 .042(2) .039(2) .035(2) .006(2) -.010(2) -.013(2)
C206 .043(2) .052(3) .031(2) .013(2) -.001(2) .006(2)
C207 .041(2) .031(2) .046(2) -.002(2) .000(2) .008(2)
C208 .031(2) .028(2) .038(2) .0000(10) .000(2) .001(2)
C209 .035(2) .032(2) .031(2) .001(2) -.002(2) -.007(2)
C210 .043(2) .032(2) .051(3) .012(2) -.005(2) .001(2)

loop_
_atom_type_symbol
_atom_type_scat_dispersion_real
_atom_type_scat_dispersion_imag
_atom_type_scat_source
'C   ' 0.0020 0.0020 International_Tables_Vol_IV_Table_2.2B
'H   ' 0.0000 0.0000 International_Tables_Vol_IV_Table_2.2B
'O   ' 0.0080 0.0060 International_Tables_Vol_IV_Table_2.2B

loop_
_geom_angle_atom_site_label_1
_geom_angle_atom_site_label_2
_geom_angle_atom_site_label_3
_geom_angle
_geom_angle_publ_flag
C10 O11 H11 92.8 no
C2 C1 C6 116.1(3) yes
C2 C1 C10 129.2(3) yes
C6 C1 C10 114.7(3) yes
C1 C2 C3 118.0(3) yes
C1 C2 C20 129.6(3) yes
C3 C2 C20 112.4(3) yes
C2 C3 C4 123.6(4) no
C2 C3 H31 110.7 no
C4 C3 H31 125.7 no
C3 C4 C5 119.6(3) no
C3 C4 H41 119.2 no
C5 C4 H41 120.5 no
C4 C5 C6 117.2(3) no
C4 C5 C50 119.3(3) no
C6 C5 C50 123.4(3) no
C1 C6 C5 125.4(3) no
C1 C6 H61 116.3 no
C5 C6 H61 117.8 no
O11 C10 C1 103.4(2) no
O11 C10 C101 103.4(2) no
C1 C10 C101 110.7(3) no
O11 C10 C201 103.0(2) no
C1 C10 C201 113.4(3) no
C101 C10 C201 120.6(3) no
C2 C20 C21 112.3(3) no
C2 C20 C22 112.5(3) no
C21 C20 C22 109.3(3) no
C2 C20 H201 109.9 no
C21 C20 H201 104.2 no
C22 C20 H201 108.3 no
C20 C21 H211 107.4 no
C20 C21 H212 109.8 no
H211 C21 H212 103.8 no
C20 C21 H213 101.0 no
H211 C21 H213 124.1 no
H212 C21 H213 110.4 no
C20 C22 H221 114.8 no
C20 C22 H222 108.2 no
H221 C22 H222 104.9 no
C20 C22 H223 109.9 no
H221 C22 H223 104.9 no
H222 C22 H223 114.3 no
C5 C50 C51 114.2(3) no
C5 C50 C52 110.4(3) no
C51 C50 C52 110.4(4) no
C5 C50 H501 101.1 no
C51 C50 H501 102.7 no
C52 C50 H501 117.7 no
C50 C51 H511 108.1 no
C50 C51 H512 107.2 no
H511 C51 H512 109.8 no
C50 C51 H513 113.4 no
H511 C51 H513 108.8 no
H512 C51 H513 109.5 no
C50 C52 H521 115.0 no
C50 C52 H522 106.1 no
H521 C52 H522 111.4 no
C50 C52 H523 102.9 no
H521 C52 H523 109.6 no
H522 C52 H523 111.6 no
C10 C101 C102 111.4(3) no
C10 C101 C108 116.8(3) no
C102 C101 C108 106.9(3) no
C10 C101 C109 107.8(3) no
C102 C101 C109 107.2(3) no
C108 C101 C109 106.2(3) no
C101 C102 C103 111.7(3) no
C101 C102 H1021 110.4 no
C103 C102 H1021 106.4 no
C101 C102 H1022 109.3 no
C103 C102 H1022 105.9 no
H1021 C102 H1022 113.1 no
C102 C103 C104 108.9(3) no
C102 C103 C110 110.1(3) no
C104 C103 C110 111.0(3) no
C102 C103 H1031 108.5 no
C104 C103 H1031 108.2 no
C110 C103 H1031 110.1 no
C103 C104 C105 108.6(3) no
C103 C104 H1041 116.7 no
C105 C104 H1041 105.4 no
C103 C104 H1042 114.1 no
C105 C104 H1042 107.3 no
H1041 C104 H1042 103.9 no
C104 C105 C106 110.3(3) no
C104 C105 C109 108.7(3) no
C106 C105 C109 110.1(3) no
C104 C105 H1051 106.6 no
C106 C105 H1051 111.6 no
C109 C105 H1051 109.5 no
C105 C106 C107 108.9(3) no
C105 C106 H1061 113.4 no
C107 C106 H1061 108.6 no
C105 C106 H1062 111.3 no
C107 C106 H1062 109.4 no
H1061 C106 H1062 105.0 no
C106 C107 C108 109.4(3) no
C106 C107 C110 109.6(3) no
C108 C107 C110 110.1(3) no
C106 C107 H1071 111.6 no
C108 C107 H1071 107.0 no
C110 C107 H1071 109.2 no
C101 C108 C107 112.1(3) no
C101 C108 H1081 114.5 no
C107 C108 H1081 108.2 no
C101 C108 H1082 107.5 no
C107 C108 H1082 103.9 no
H1081 C108 H1082 110.1 no
C101 C109 C105 111.8(3) no
C101 C109 H1091 112.1 no
C105 C109 H1091 107.5 no
C101 C109 H1092 114.1 no
C105 C109 H1092 103.7 no
H1091 C109 H1092 107.0 no
C103 C110 C107 108.5(3) no
C103 C110 H1101 114.2 no
C107 C110 H1101 104.0 no
C103 C110 H1102 106.4 no
C107 C110 H1102 109.1 no
H1101 C110 H1102 114.4 no
C10 C201 C202 111.8(3) no
C10 C201 C208 108.4(3) no
C202 C201 C208 106.0(3) no
C10 C201 C209 116.6(3) no
C202 C201 C209 105.9(3) no
C208 C201 C209 107.7(3) no
C201 C202 C203 112.5(3) no
C201 C202 H2021 106.8 no
C203 C202 H2021 107.0 no
C201 C202 H2022 109.9 no
C203 C202 H2022 108.5 no
H2021 C202 H2022 112.2 no
C202 C203 C204 110.6(3) no
C202 C203 C210 108.9(3) no
C204 C203 C210 109.9(3) no
C202 C203 H2031 109.6 no
C204 C203 H2031 110.7 no
C210 C203 H2031 107.2 no
C203 C204 C205 108.2(3) no
C203 C204 H2041 113.4 no
C205 C204 H2041 111.7 no
C203 C204 H2042 112.2 no
C205 C204 H2042 108.8 no
H2041 C204 H2042 102.3 no
C204 C205 C206 109.1(3) no
C204 C205 C209 109.8(3) no
C206 C205 C209 110.0(3) no
C204 C205 H2051 112.1 no
C206 C205 H2051 108.7 no
C209 C205 H2051 107.1 no
C205 C206 C207 109.2(3) no
C205 C206 H2061 105.1 no
C207 C206 H2061 112.9 no
C205 C206 H2062 108.2 no
C207 C206 H2062 114.5 no
H2061 C206 H2062 106.3 no
C206 C207 C208 109.8(3) no
C206 C207 C210 109.7(3) no
C208 C207 C210 111.0(3) no
C206 C207 H2071 107.3 no
C208 C207 H2071 106.7 no
C210 C207 H2071 112.2 no
C201 C208 C207 111.5 no
C201 C208 H2081 107.7 no
C207 C208 H2081 107.6 no
C201 C208 H2082 107.2 no
C207 C208 H2082 110.7 no
H2081 C208 H2082 112.2 no
C201 C209 C205 111.9(3) no
C201 C209 H2091 101.6 no
C205 C209 H2091 109.6 no
C201 C209 H2092 111.9 no
C205 C209 H2092 109.3 no
H2091 C209 H2092 112.3 no
C203 C210 C207 108.3(3) no
C203 C210 H2101 107.1 no
C207 C210 H2101 107.5 no
C203 C210 H2102 107.9 no
C207 C210 H2102 113.1 no
H2101 C210 H2102 112.6 no

loop_
_geom_bond_atom_site_label_1
_geom_bond_atom_site_label_2
_geom_bond_site_symmetry_1
_geom_bond_site_symmetry_2
_geom_bond_distance
_geom_bond_publ_flag
O11 C10 . . 1.443(4) no
O11 H11 . . 1.003 no
C1 C2 . . 1.414(5) yes
C1 C6 . . 1.407(5) no
C1 C10 . . 1.588(4) yes
C2 C3 . . 1.411(5) no
C2 C20 . . 1.531(5) no
C3 C4 . . 1.364(6) no
C3 H31 . . 1.169 no
C4 C5 . . 1.391(5) no
C4 H41 . . 1.197 no
C5 C6 . . 1.378(5) no
C5 C50 . . 1.515(5) no
C6 H61 . . .974 no
C10 C101 . . 1.617(5) yes
C10 C201 . . 1.617(5) yes
C20 C21 . . 1.539(5) no
C20 C22 . . 1.529(5) no
C20 H201 . . .956 no
C21 H211 . . .923 no
C21 H212 . . 1.059 no
C21 H213 . . .973 no
C22 H221 . . .990 no
C22 H222 . . .890 no
C22 H223 . . 1.069 no
C50 C51 . . 1.522(6) no
C50 C52 . . 1.512(6) no
C50 H501 . . .994 no
C51 H511 . . 1.089 no
C51 H512 . . .949 no
C51 H513 . . 1.022 no
C52 H521 . . .946 no
C52 H522 . . .974 no
C52 H523 . . 1.099 no
C101 C102 . . 1.550(5) no
C101 C108 . . 1.537(5) no
C101 C109 . . 1.543(5) no
C102 C103 . . 1.526(5) no
C102 H1021 . . .967 no
C102 H1022 . . .951 no
C103 C104 . . 1.521(6) no
C103 C110 . . 1.510(6) no
C103 H1031 . . .919 no
C104 C105 . . 1.526(6) no
C104 H1041 . . 1.021 no
C104 H1042 . . .927 no
C105 C106 . . 1.516(6) no
C105 C109 . . 1.533(5) no
C105 H1051 . . .957 no
C106 C107 . . 1.518(6) no
C106 H1061 . . .827 no
C106 H1062 . . 1.009 no
C107 C108 . . 1.536(5) no
C107 C110 . . 1.525(5) no
C107 H1071 . . 1.012 no
C108 H1081 . . .961 no
C108 H1082 . . .953 no
C109 H1091 . . .957 no
C109 H1092 . . .906 no
C110 H1101 . . .933 no
C110 H1102 . . 1.060 no
C201 C202 . . 1.552(5) no
C201 C208 . . 1.557(5) no
C201 C209 . . 1.541(5) no
C202 C203 . . 1.533(5) no
C202 H2021 . . 1.119 no
C202 H2022 . . 1.127 no
C203 C204 . . 1.518(6) no
C203 C210 . . 1.531(6) no
C203 H2031 . . .906 no
C204 C205 . . 1.524(6) no
C204 H2041 . . 1.040 no
C204 H2042 . . .991 no
C205 C206 . . 1.527(6) no
C205 C209 . . 1.536(5) no
C205 H2051 . . .984 no
C206 C207 . . 1.509(6) no
C206 H2061 . . 1.022 no
C206 H2062 . . 1.016 no
C207 C208 . . 1.519(5) no
C207 C210 . . 1.512(6) no
C207 H2071 . . .880 no
C208 H2081 . . 1.010 no
C208 H2082 . . .958 no
C209 H2091 . . .951 no
C209 H2092 . . 1.007 no
C210 H2101 . . .918 no
C210 H2102 . . 1.077 no

loop_
_geom_torsion_atom_site_label_1
_geom_torsion_atom_site_label_2
_geom_torsion_atom_site_label_3
_geom_torsion_atom_site_label_4
_geom_torsion
_geom_torsion_publ_flag
C2 C1 C10 O11 177.3(3) yes
C2 C1 C10 C101 -72.6(4) yes
C2 C1 C10 C201 66.5(4) yes
C6 C1 C10 O11 -0.7(4) yes
C6 C1 C10 C101 109.4(3) yes
C6 C1 C10 C201 -111.5(3) yes
C1 C10 C101 C102 -170.2(3) yes
C1 C10 C101 C108 66.6(3) yes
C1 C10 C101 C109 -52.9(3) yes
C1 C10 C201 C202 146.0(3) yes
C1 C10 C201 C208 29.7(3) yes
C1 C10 C201 C209 -92.0(3) yes
C1 C2 C20 C21 121.3(4) yes
C1 C2 C20 C22 -114.9(4) yes
C6 C5 C50 C51 -16.5(5) yes
C6 C5 C50 C52 108.7(4) yes

loop_
_cod_related_entry_id
_cod_related_entry_database
_cod_related_entry_code
1 ChemSpider 8894147
